data_4024986
loop_
_publ_author_name
'Jarugu Narasimha Moorthy'
'Palani Natarajan'
'Paloth Venugopalan'

_publ_contact_author_address
;Departmet of chemistry
Indian Institute of Technology - Kanpur
Kanpur - 208 016
INDIA
;
_publ_contact_author_email moorthy@iitk.ac.in
_publ_contact_author_fax +915122597436
_publ_contact_author_name 'Prof. J. N. Moorthy'
_publ_contact_author_phone +915122597498
_publ_section_title
;
Abundant Lattice Inclusion Phenomenon with Sterically Hindered and
Inherently Shape-Selective Tetraarylpyrenes
;
_journal_name_full 'Journal of Organic Chemistry'
_journal_page_first 8566
_journal_page_last 8577
_journal_paper_doi 10.1021/jo901465f
_journal_volume 74
_journal_year 2009
_chemical_formula_moiety 'C52 H50 O4, 2(C H Cl3)'
_chemical_formula_sum 'C54 H52 Cl6 O4'
_chemical_formula_weight 977.89
_chemical_name_common tetra(2,6-dimethyl-4-methoxyphenyl)pyrene
_chemical_name_systematic
;
 tetra(2,6-dimethyl-4-methoxyphenyl)pyrene
;
_space_group_IT_number 61
_symmetry_cell_setting orthorhombic
_symmetry_Int_Tables_number 61
_symmetry_space_group_name_Hall '-P 2ac 2ab'
_symmetry_space_group_name_H-M 'P b c a'
_atom_sites_solution_hydrogens geom
_atom_sites_solution_primary direct
_atom_sites_solution_secondary difmap
_audit_creation_method SHELXL-97
_cell_angle_alpha 90.00
_cell_angle_beta 90.00
_cell_angle_gamma 90.00
_cell_formula_units_Z 4
_cell_length_a 17.706(8)
_cell_length_b 11.613(5)
_cell_length_c 25.186(11)
_cell_measurement_reflns_used 2052
_cell_measurement_temperature 100(2)
_cell_measurement_theta_max 18.54
_cell_measurement_theta_min 2.25
_cell_volume 5179(4)
_computing_cell_refinement 'Bruker SAINT'
_computing_data_collection 'Bruker APEX'
_computing_data_reduction 'Bruker SAINT'
_computing_molecular_graphics 'SHELXL 5.1, XP (Sheldrick, 1994)'
_computing_publication_material SHELXS-97
_computing_structure_refinement 'SHELXL-97 (Sheldrick, 2008)'
_computing_structure_solution 'SHELXS-97 (Sheldrick, 2008)'
_diffrn_ambient_temperature 100(2)
_diffrn_measured_fraction_theta_full 0.988
_diffrn_measured_fraction_theta_max 0.988
_diffrn_measurement_device_type 'Bruker SMART APEX'
_diffrn_measurement_method 'phi and omega scans'
_diffrn_radiation_monochromator graphite
_diffrn_radiation_source 'fine-focus sealed tube'
_diffrn_radiation_type MoK\a
_diffrn_radiation_wavelength 0.71073
_diffrn_reflns_av_R_equivalents 0.0695
_diffrn_reflns_av_sigmaI/netI 0.0541
_diffrn_reflns_limit_h_max 21
_diffrn_reflns_limit_h_min -21
_diffrn_reflns_limit_k_max 13
_diffrn_reflns_limit_k_min -13
_diffrn_reflns_limit_l_max 29
_diffrn_reflns_limit_l_min -21
_diffrn_reflns_number 24958
_diffrn_reflns_theta_full 25.00
_diffrn_reflns_theta_max 25.00
_diffrn_reflns_theta_min 2.25
_exptl_absorpt_coefficient_mu 0.375
_exptl_absorpt_correction_type none
_exptl_crystal_colour 'color less'
_exptl_crystal_density_diffrn 1.254
_exptl_crystal_density_method 'not measured'
_exptl_crystal_description blacks
_exptl_crystal_F_000 2040
_exptl_crystal_size_max 0.2
_exptl_crystal_size_mid 0.1
_exptl_crystal_size_min 0.1
_refine_diff_density_max 0.590
_refine_diff_density_min -0.408
_refine_diff_density_rms 0.056
_refine_ls_extinction_method none
_refine_ls_goodness_of_fit_ref 1.061
_refine_ls_hydrogen_treatment constr
_refine_ls_matrix_type full
_refine_ls_number_parameters 331
_refine_ls_number_reflns 4496
_refine_ls_number_restraints 13
_refine_ls_restrained_S_all 1.074
_refine_ls_R_factor_all 0.1560
_refine_ls_R_factor_gt 0.0895
_refine_ls_shift/su_max 0.000
_refine_ls_shift/su_mean 0.000
_refine_ls_structure_factor_coef Fsqd
_refine_ls_weighting_details 'calc w=1/[\s^2^(Fo^2^)+(0.1568P)^2^+0.0000P] where P=(Fo^2^+2Fc^2^)/3'
_refine_ls_weighting_scheme calc
_refine_ls_wR_factor_gt 0.2471
_refine_ls_wR_factor_ref 0.2879
_reflns_number_gt 2191
_reflns_number_total 4496
_reflns_threshold_expression >2sigma(I)
_cod_data_source_file jo901465f_si_001_06.cif
_cod_data_source_block H2.G2
_cod_depositor_comments
;
The following automatic conversions were performed:
'_symmetry_cell_setting' value 'Orthorhombic' changed to 'orthorhombic'
according to '/home/saulius/struct/CIF-dictionaries/cif_core.dic'
dictionary named 'cif_core.dic' version 2.4.1 from 2010-06-29.

Automatic conversion script
Id: cif_fix_enum 1527 2010-12-29 10:47:43Z saulius 
;
_cod_database_code 4024986

loop_
_symmetry_equiv_pos_as_xyz
'x, y, z'
'-x+1/2, -y, z+1/2'
'-x, y+1/2, -z+1/2'
'x+1/2, -y+1/2, -z'
'-x, -y, -z'
'x-1/2, y, -z-1/2'
'x, -y-1/2, z-1/2'
'-x-1/2, y-1/2, z'

loop_
_atom_site_label
_atom_site_type_symbol
_atom_site_fract_x
_atom_site_fract_y
_atom_site_fract_z
_atom_site_U_iso_or_equiv
_atom_site_adp_type
_atom_site_occupancy
_atom_site_symmetry_multiplicity
_atom_site_calc_flag
_atom_site_refinement_flags
_atom_site_disorder_assembly
_atom_site_disorder_group
O1 O 0.33569(18) 1.1557(3) 0.27374(13) 0.1088(12) Uani 1 1 d . . .
O2 O -0.1018(2) 0.4027(3) 0.32473(15) 0.1201(13) Uani 1 1 d . . .
C1 C 0.1057(2) 0.9713(3) 0.40361(13) 0.0632(10) Uani 1 1 d . . .
C2 C 0.0733(2) 0.8692(3) 0.38675(14) 0.0702(11) Uani 1 1 d . . .
H2A H 0.0927 0.8345 0.3564 0.084 Uiso 1 1 calc R . .
C3 C 0.0134(2) 0.8153(3) 0.41254(13) 0.0636(10) Uani 1 1 d . . .
C4 C -0.0168(2) 0.8684(3) 0.45770(13) 0.0622(10) Uani 1 1 d . . .
C5 C 0.0149(2) 0.9721(3) 0.47679(12) 0.0594(9) Uani 1 1 d . . .
C6 C 0.0776(2) 1.0251(3) 0.44928(13) 0.0595(10) Uani 1 1 d . . .
C7 C 0.1087(2) 1.1287(3) 0.47022(14) 0.0671(11) Uani 1 1 d . . .
H7A H 0.1496 1.1623 0.4531 0.081 Uiso 1 1 calc R . .
C8 C -0.0807(2) 0.8206(3) 0.48605(15) 0.0689(11) Uani 1 1 d . . .
H8A H -0.1029 0.7531 0.4737 0.083 Uiso 1 1 calc R . .
C9 C 0.16906(19) 1.0230(3) 0.37173(13) 0.0567(9) Uani 1 1 d . . .
C10 C 0.2413(2) 0.9751(3) 0.37386(14) 0.0687(10) Uani 1 1 d . . .
C11 C 0.2982(2) 1.0190(3) 0.34127(16) 0.0737(11) Uani 1 1 d . . .
H11A H 0.3464 0.9876 0.3426 0.088 Uiso 1 1 calc R . .
C12 C 0.2833(2) 1.1085(4) 0.30718(15) 0.0720(11) Uani 1 1 d . . .
C13 C 0.2124(2) 1.1579(4) 0.30608(16) 0.0759(11) Uani 1 1 d . . .
H13A H 0.2032 1.2201 0.2837 0.091 Uiso 1 1 calc R . .
C14 C 0.1547(2) 1.1159(3) 0.33809(14) 0.0682(10) Uani 1 1 d . . .
C15 C 0.0779(2) 1.1717(4) 0.3342(2) 0.0968(15) Uani 1 1 d . . .
H15A H 0.0795 1.2325 0.3084 0.145 Uiso 1 1 calc R . .
H15B H 0.0641 1.2028 0.3681 0.145 Uiso 1 1 calc R . .
H15C H 0.0413 1.1152 0.3235 0.145 Uiso 1 1 calc R . .
C16 C 0.2607(3) 0.8779(4) 0.4111(2) 0.1040(16) Uani 1 1 d . . .
H16A H 0.3119 0.8540 0.4050 0.156 Uiso 1 1 calc R . .
H16B H 0.2273 0.8143 0.4048 0.156 Uiso 1 1 calc R . .
H16C H 0.2554 0.9035 0.4471 0.156 Uiso 1 1 calc R . .
C17 C 0.4074(3) 1.1042(5) 0.2685(2) 0.1115(18) Uani 1 1 d . . .
H17A H 0.4373 1.1478 0.2439 0.167 Uiso 1 1 calc R . .
H17B H 0.4017 1.0269 0.2556 0.167 Uiso 1 1 calc R . .
H17C H 0.4321 1.1028 0.3025 0.167 Uiso 1 1 calc R . .
C18 C -0.0187(2) 0.7060(3) 0.39024(14) 0.0638(10) Uani 1 1 d . . .
C19 C 0.0045(2) 0.5987(3) 0.40937(15) 0.0744(12) Uani 1 1 d . . .
C20 C -0.0253(3) 0.4990(4) 0.38656(17) 0.0870(13) Uani 1 1 d . . .
H20A H -0.0104 0.4273 0.3993 0.104 Uiso 1 1 calc R . .
C21 C -0.0767(3) 0.5058(4) 0.34521(18) 0.0829(12) Uani 1 1 d . . .
C22 C -0.0996(3) 0.6105(4) 0.32657(17) 0.0835(13) Uani 1 1 d . . .
H22A H -0.1341 0.6144 0.2988 0.100 Uiso 1 1 calc R . .
C23 C -0.0713(2) 0.7125(3) 0.34931(16) 0.0761(11) Uani 1 1 d . . .
C24 C -0.0979(3) 0.8254(4) 0.3267(2) 0.1132(18) Uani 1 1 d . . .
H24A H -0.1298 0.8634 0.3520 0.170 Uiso 1 1 calc R . .
H24B H -0.1258 0.8115 0.2946 0.170 Uiso 1 1 calc R . .
H24C H -0.0551 0.8732 0.3189 0.170 Uiso 1 1 calc R . .
C25 C 0.0630(3) 0.5901(4) 0.45231(18) 0.1029(15) Uani 1 1 d . . .
H25A H 0.0747 0.5105 0.4586 0.154 Uiso 1 1 calc R . .
H25B H 0.0438 0.6241 0.4843 0.154 Uiso 1 1 calc R . .
H25C H 0.1079 0.6300 0.4414 0.154 Uiso 1 1 calc R . .
C26 C -0.1574(6) 0.4092(6) 0.2829(3) 0.187(4) Uani 1 1 d . . .
H26A H -0.1992 0.4555 0.2945 0.280 Uiso 1 1 calc R . .
H26B H -0.1749 0.3332 0.2745 0.280 Uiso 1 1 calc R . .
H26C H -0.1351 0.4434 0.2520 0.280 Uiso 1 1 calc R . .
C27 C 0.1730(8) 0.7696(12) 0.6016(5) 0.140(7) Uiso 0.323(6) 1 d PD A 1
H33B H 0.1496 0.7053 0.6207 0.168 Uiso 0.323(6) 1 calc PR A 1
Cl1 Cl 0.2330(9) 0.711(2) 0.5567(8) 0.44(2) Uani 0.323(6) 1 d PD A 1
Cl2 Cl 0.1898(5) 0.8741(6) 0.6474(2) 0.159(3) Uani 0.323(6) 1 d PD A 1
Cl3 Cl 0.1031(5) 0.8329(12) 0.5649(5) 0.223(5) Uani 0.323(6) 1 d PD A 1
C27A C 0.1805(6) 0.8691(9) 0.5627(5) 0.184(6) Uiso 0.538(6) 1 d PD B 2
H33C H 0.1546 0.8998 0.5313 0.220 Uiso 0.538(6) 1 calc PR B 2
Cl2A Cl 0.1117(6) 0.8644(7) 0.6098(5) 0.301(7) Uani 0.538(6) 1 d PD B 2
Cl3A Cl 0.1998(6) 0.7277(7) 0.5459(3) 0.224(4) Uani 0.538(6) 1 d PD B 2
Cl1A Cl 0.2645(3) 0.9400(5) 0.56335(19) 0.197(3) Uani 0.538(6) 1 d PD B 2
C27B C 0.1855(13) 0.8817(19) 0.5859(9) 0.221(8) Uiso 0.140(6) 1 d PD C 3
H33A H 0.1460 0.9109 0.6096 0.265 Uiso 0.140(6) 1 calc PR C 3
Cl1B Cl 0.2532(13) 0.8188(18) 0.6261(9) 0.221(8) Uiso 0.140(6) 1 d PD C 3
Cl2B Cl 0.142(2) 0.783(2) 0.5441(12) 0.221(8) Uiso 0.140(6) 1 d PD C 3
Cl3B Cl 0.2228(15) 1.0004(16) 0.5534(9) 0.221(8) Uiso 0.140(6) 1 d PD C 3

loop_
_atom_site_aniso_label
_atom_site_aniso_U_11
_atom_site_aniso_U_22
_atom_site_aniso_U_33
_atom_site_aniso_U_23
_atom_site_aniso_U_13
_atom_site_aniso_U_12
O1 0.086(2) 0.130(3) 0.110(2) 0.041(2) 0.0320(19) -0.0081(19)
O2 0.179(4) 0.067(2) 0.114(3) -0.0197(18) -0.030(3) -0.031(2)
C1 0.076(2) 0.063(2) 0.050(2) -0.0024(17) 0.0040(18) -0.0129(19)
C2 0.090(3) 0.064(2) 0.057(2) -0.0114(18) 0.0098(19) -0.016(2)
C3 0.080(3) 0.056(2) 0.054(2) -0.0078(17) 0.0070(18) -0.0149(18)
C4 0.077(2) 0.056(2) 0.054(2) -0.0064(17) 0.0041(18) -0.0195(18)
C5 0.075(2) 0.057(2) 0.0463(18) -0.0032(15) 0.0052(17) -0.0188(18)
C6 0.070(2) 0.060(2) 0.0481(19) -0.0034(16) 0.0077(17) -0.0173(18)
C7 0.070(2) 0.069(3) 0.062(2) -0.0054(19) 0.0114(19) -0.0265(19)
C8 0.084(3) 0.058(2) 0.064(2) -0.0061(19) 0.005(2) -0.026(2)
C9 0.061(2) 0.056(2) 0.053(2) -0.0010(17) 0.0062(17) -0.0094(17)
C10 0.082(3) 0.063(2) 0.061(2) 0.0027(18) 0.005(2) -0.004(2)
C11 0.071(2) 0.074(3) 0.076(3) 0.005(2) 0.009(2) 0.004(2)
C12 0.066(2) 0.090(3) 0.060(2) 0.014(2) 0.0100(19) -0.011(2)
C13 0.074(3) 0.083(3) 0.070(2) 0.022(2) 0.001(2) -0.006(2)
C14 0.064(2) 0.081(3) 0.060(2) 0.004(2) -0.0004(18) -0.012(2)
C15 0.073(3) 0.111(4) 0.107(3) 0.026(3) 0.004(3) 0.004(3)
C16 0.134(4) 0.086(3) 0.092(3) 0.025(3) 0.013(3) 0.008(3)
C17 0.077(3) 0.156(5) 0.101(4) -0.001(3) 0.027(3) -0.007(3)
C18 0.080(2) 0.055(2) 0.057(2) -0.0086(17) 0.0080(19) -0.0108(19)
C19 0.096(3) 0.069(3) 0.058(2) -0.009(2) 0.002(2) -0.018(2)
C20 0.124(4) 0.057(3) 0.080(3) -0.004(2) 0.003(3) -0.002(2)
C21 0.115(3) 0.053(3) 0.080(3) -0.014(2) 0.002(3) -0.023(2)
C22 0.110(3) 0.065(3) 0.075(3) -0.018(2) -0.014(2) -0.014(2)
C23 0.096(3) 0.062(3) 0.071(3) -0.011(2) -0.002(2) -0.008(2)
C24 0.147(5) 0.072(3) 0.121(4) -0.013(3) -0.037(4) -0.003(3)
C25 0.143(4) 0.090(3) 0.076(3) -0.001(2) -0.016(3) -0.004(3)
C26 0.282(9) 0.106(5) 0.172(7) -0.044(4) -0.081(7) -0.065(6)
Cl1 0.209(13) 0.70(5) 0.42(3) 0.13(3) 0.121(16) 0.24(2)
Cl2 0.191(7) 0.164(5) 0.121(4) -0.024(3) 0.006(4) 0.018(5)
Cl3 0.129(6) 0.340(14) 0.199(8) -0.009(9) -0.037(6) 0.075(7)
Cl2A 0.345(13) 0.234(7) 0.323(12) 0.070(8) 0.187(11) 0.116(8)
Cl3A 0.238(8) 0.231(6) 0.203(5) -0.082(5) 0.059(6) -0.065(6)
Cl1A 0.183(4) 0.218(5) 0.190(4) -0.011(3) -0.061(3) -0.025(3)

loop_
_atom_type_symbol
_atom_type_description
_atom_type_scat_dispersion_real
_atom_type_scat_dispersion_imag
_atom_type_scat_source
C C 0.0033 0.0016 'International Tables Vol C Tables 4.2.6.8 and 6.1.1.4'
H H 0.0000 0.0000 'International Tables Vol C Tables 4.2.6.8 and 6.1.1.4'
O O 0.0106 0.0060 'International Tables Vol C Tables 4.2.6.8 and 6.1.1.4'
Cl Cl 0.1484 0.1585 'International Tables Vol C Tables 4.2.6.8 and 6.1.1.4'

loop_
_geom_angle_atom_site_label_1
_geom_angle_atom_site_label_2
_geom_angle_atom_site_label_3
_geom_angle
_geom_angle_site_symmetry_1
_geom_angle_site_symmetry_3
_geom_angle_publ_flag
C12 O1 C17 119.9(4) . . ?
C21 O2 C26 116.6(4) . . ?
C2 C1 C6 119.1(3) . . ?
C2 C1 C9 119.2(3) . . ?
C6 C1 C9 121.7(3) . . ?
C1 C2 C3 123.9(3) . . ?
C2 C3 C4 118.2(3) . . ?
C2 C3 C18 119.6(3) . . ?
C4 C3 C18 122.1(3) . . ?
C3 C4 C5 120.0(3) . . ?
C3 C4 C8 122.0(3) . . ?
C5 C4 C8 118.0(3) . . ?
C4 C5 C5 121.0(4) . 5_576 ?
C4 C5 C6 120.3(3) . . ?
C5 C5 C6 118.7(4) 5_576 . ?
C1 C6 C7 122.9(3) . . ?
C1 C6 C5 118.5(3) . . ?
C7 C6 C5 118.6(3) . . ?
C8 C7 C6 122.1(3) 5_576 . ?
C7 C8 C4 121.6(3) 5_576 . ?
C14 C9 C10 119.9(3) . . ?
C14 C9 C1 119.8(3) . . ?
C10 C9 C1 120.2(3) . . ?
C11 C10 C9 119.5(4) . . ?
C11 C10 C16 118.4(4) . . ?
C9 C10 C16 122.1(4) . . ?
C12 C11 C10 120.4(4) . . ?
O1 C12 C11 123.9(4) . . ?
O1 C12 C13 116.0(4) . . ?
C11 C12 C13 120.2(4) . . ?
C12 C13 C14 120.7(4) . . ?
C13 C14 C9 119.3(4) . . ?
C13 C14 C15 118.3(4) . . ?
C9 C14 C15 122.4(3) . . ?
C23 C18 C19 120.0(3) . . ?
C23 C18 C3 119.0(3) . . ?
C19 C18 C3 121.0(4) . . ?
C20 C19 C18 119.2(4) . . ?
C20 C19 C25 120.1(4) . . ?
C18 C19 C25 120.7(4) . . ?
C21 C20 C19 120.7(4) . . ?
C22 C21 O2 123.3(4) . . ?
C22 C21 C20 120.3(4) . . ?
O2 C21 C20 116.4(4) . . ?
C21 C22 C23 120.2(4) . . ?
C18 C23 C22 119.6(4) . . ?
C18 C23 C24 122.5(4) . . ?
C22 C23 C24 117.8(4) . . ?
Cl1 C27 Cl2 129.1(15) . . ?
Cl1 C27 Cl3 105.4(9) . . ?
Cl2 C27 Cl3 100.7(7) . . ?
Cl1A C27A Cl2A 129.4(9) . . ?
Cl1A C27A Cl3A 106.8(6) . . ?
Cl2A C27A Cl3A 106.3(6) . . ?
Cl1B C27B Cl3B 110.3(9) . . ?
Cl1B C27B Cl2B 112.4(9) . . ?
Cl3B C27B Cl2B 114.2(9) . . ?

loop_
_geom_bond_atom_site_label_1
_geom_bond_atom_site_label_2
_geom_bond_distance
_geom_bond_site_symmetry_2
_geom_bond_publ_flag
O1 C12 1.368(5) . ?
O1 C17 1.410(6) . ?
O2 C21 1.377(5) . ?
O2 C26 1.443(8) . ?
C1 C2 1.384(5) . ?
C1 C6 1.400(5) . ?
C1 C9 1.505(5) . ?
C2 C3 1.391(5) . ?
C3 C4 1.400(5) . ?
C3 C18 1.500(5) . ?
C4 C5 1.413(5) . ?
C4 C8 1.449(5) . ?
C5 C5 1.437(7) 5_576 ?
C5 C6 1.446(5) . ?
C6 C7 1.425(5) . ?
C7 C8 1.344(5) 5_576 ?
C8 C7 1.344(5) 5_576 ?
C9 C14 1.395(5) . ?
C9 C10 1.396(5) . ?
C10 C11 1.396(5) . ?
C10 C16 1.507(6) . ?
C11 C12 1.374(5) . ?
C12 C13 1.379(6) . ?
C13 C14 1.391(5) . ?
C14 C15 1.509(6) . ?
C18 C23 1.392(5) . ?
C18 C19 1.397(5) . ?
C19 C20 1.395(5) . ?
C19 C25 1.501(6) . ?
C20 C21 1.385(6) . ?
C21 C22 1.365(6) . ?
C22 C23 1.408(5) . ?
C23 C24 1.506(6) . ?
C27 Cl1 1.696(9) . ?
C27 Cl2 1.700(9) . ?
C27 Cl3 1.712(9) . ?
C27A Cl1A 1.700(8) . ?
C27A Cl2A 1.701(8) . ?
C27A Cl3A 1.730(8) . ?
C27B Cl1B 1.731(9) . ?
C27B Cl3B 1.733(9) . ?
C27B Cl2B 1.738(9) . ?

loop_
_geom_torsion_atom_site_label_1
_geom_torsion_atom_site_label_2
_geom_torsion_atom_site_label_3
_geom_torsion_atom_site_label_4
_geom_torsion
_geom_torsion_site_symmetry_1
_geom_torsion_site_symmetry_2
_geom_torsion_site_symmetry_3
_geom_torsion_site_symmetry_4
_geom_torsion_publ_flag
C6 C1 C2 C3 0.1(6) . . . . ?
C9 C1 C2 C3 -178.5(4) . . . . ?
C1 C2 C3 C4 1.2(6) . . . . ?
C1 C2 C3 C18 178.7(4) . . . . ?
C2 C3 C4 C5 -1.8(6) . . . . ?
C18 C3 C4 C5 -179.2(4) . . . . ?
C2 C3 C4 C8 177.9(4) . . . . ?
C18 C3 C4 C8 0.5(6) . . . . ?
C3 C4 C5 C5 -179.7(4) . . . 5_576 ?
C8 C4 C5 C5 0.5(6) . . . 5_576 ?
C3 C4 C5 C6 1.3(6) . . . . ?
C8 C4 C5 C6 -178.5(3) . . . . ?
C2 C1 C6 C7 178.4(4) . . . . ?
C9 C1 C6 C7 -3.0(6) . . . . ?
C2 C1 C6 C5 -0.6(6) . . . . ?
C9 C1 C6 C5 177.9(3) . . . . ?
C4 C5 C6 C1 0.0(5) . . . . ?
C5 C5 C6 C1 -179.0(4) 5_576 . . . ?
C4 C5 C6 C7 -179.1(3) . . . . ?
C5 C5 C6 C7 1.9(6) 5_576 . . . ?
C1 C6 C7 C8 179.7(4) . . . 5_576 ?
C5 C6 C7 C8 -1.3(6) . . . 5_576 ?
C3 C4 C8 C7 179.1(4) . . . 5_576 ?
C5 C4 C8 C7 -1.2(6) . . . 5_576 ?
C2 C1 C9 C14 102.0(4) . . . . ?
C6 C1 C9 C14 -76.5(5) . . . . ?
C2 C1 C9 C10 -75.0(5) . . . . ?
C6 C1 C9 C10 106.4(4) . . . . ?
C14 C9 C10 C11 -1.5(5) . . . . ?
C1 C9 C10 C11 175.6(3) . . . . ?
C14 C9 C10 C16 177.5(4) . . . . ?
C1 C9 C10 C16 -5.5(6) . . . . ?
C9 C10 C11 C12 -0.2(6) . . . . ?
C16 C10 C11 C12 -179.2(4) . . . . ?
C17 O1 C12 C11 7.3(7) . . . . ?
C17 O1 C12 C13 -174.1(4) . . . . ?
C10 C11 C12 O1 -179.5(4) . . . . ?
C10 C11 C12 C13 2.0(6) . . . . ?
O1 C12 C13 C14 179.3(4) . . . . ?
C11 C12 C13 C14 -2.0(6) . . . . ?
C12 C13 C14 C9 0.3(6) . . . . ?
C12 C13 C14 C15 -178.5(4) . . . . ?
C10 C9 C14 C13 1.5(5) . . . . ?
C1 C9 C14 C13 -175.6(3) . . . . ?
C10 C9 C14 C15 -179.8(4) . . . . ?
C1 C9 C14 C15 3.2(6) . . . . ?
C2 C3 C18 C23 -82.4(5) . . . . ?
C4 C3 C18 C23 95.0(4) . . . . ?
C2 C3 C18 C19 96.5(5) . . . . ?
C4 C3 C18 C19 -86.1(5) . . . . ?
C23 C18 C19 C20 0.6(6) . . . . ?
C3 C18 C19 C20 -178.3(4) . . . . ?
C23 C18 C19 C25 178.1(4) . . . . ?
C3 C18 C19 C25 -0.9(6) . . . . ?
C18 C19 C20 C21 0.5(6) . . . . ?
C25 C19 C20 C21 -177.0(4) . . . . ?
C26 O2 C21 C22 -2.5(8) . . . . ?
C26 O2 C21 C20 177.8(5) . . . . ?
C19 C20 C21 C22 -0.8(7) . . . . ?
C19 C20 C21 O2 178.9(4) . . . . ?
O2 C21 C22 C23 -179.7(4) . . . . ?
C20 C21 C22 C23 -0.1(7) . . . . ?
C19 C18 C23 C22 -1.5(6) . . . . ?
C3 C18 C23 C22 177.5(4) . . . . ?
C19 C18 C23 C24 -179.4(4) . . . . ?
C3 C18 C23 C24 -0.5(6) . . . . ?
C21 C22 C23 C18 1.2(6) . . . . ?
C21 C22 C23 C24 179.3(4) . . . . ?
